data_4303230
loop_
_publ_author_name
'Abiodun Omokehinde Eseola'
'Wen Li'
'Rong Gao'
'Min Zhang'
'Xiang Hao'
'Tongling Liang'
'Nelson Okpako Obi-Egbedi'
'Wen-Hua Sun'

_publ_contact_author
;
Wen-Hua_Sun
Institute_of_Chemistry
Chinese_Academy_of_Sciences
Beijing_100080
China
;
_publ_section_title
;
Syntheses, Structures, and Fluorescent Properties of
2-(1H-Imidazol-2-yl)phenols and Their Neutral Zn(II) Complexes
;
_journal_name_full 'Inorganic Chemistry'
_journal_page_first 9133
_journal_page_last 9146
_journal_paper_doi 10.1021/ic9008703
_journal_volume 48
_journal_year 2009
_chemical_formula_sum 'C13 H16 N2 O'
_chemical_formula_weight 216.28
_chemical_name_systematic
; 
 ? 
;
_space_group_IT_number 9
_symmetry_cell_setting monoclinic
_symmetry_space_group_name_Hall 'C -2yc'
_symmetry_space_group_name_H-M 'C 1 c 1'
_atom_sites_solution_hydrogens geom
_atom_sites_solution_primary direct
_atom_sites_solution_secondary difmap
_audit_creation_method SHELXL-97
_cell_angle_alpha 90.00
_cell_angle_beta 99.34(3)
_cell_angle_gamma 90.00
_cell_formula_units_Z 12
_cell_length_a 13.748(3)
_cell_length_b 20.316(4)
_cell_length_c 13.030(3)
_cell_measurement_reflns_used 456
_cell_measurement_temperature 173(2)
_cell_measurement_theta_max 27.48
_cell_measurement_theta_min 1.84
_cell_volume 3591.1(14)
_computing_cell_refinement 'Siemens SMART & SAINT'
_computing_data_collection 'Siemens SMART'
_computing_data_reduction 'Siemens SMART'
_computing_molecular_graphics 'Bruker SHELXTL'
_computing_publication_material 'Bruker SHELXTL'
_computing_structure_refinement 'Siemens SHELXTL'
_computing_structure_solution 'Siemens SHELXTL'
_diffrn_ambient_temperature 173(2)
_diffrn_measured_fraction_theta_full 0.998
_diffrn_measured_fraction_theta_max 0.998
_diffrn_measurement_device_type 'Bruker P4'
_diffrn_measurement_method '\w scans'
_diffrn_radiation_monochromator graphite
_diffrn_radiation_source 'fine-focus sealed tube'
_diffrn_radiation_type MoK\a
_diffrn_radiation_wavelength 0.71073
_diffrn_reflns_av_R_equivalents 0.0000
_diffrn_reflns_av_sigmaI/netI 0.0976
_diffrn_reflns_limit_h_max 17
_diffrn_reflns_limit_h_min -17
_diffrn_reflns_limit_k_max 26
_diffrn_reflns_limit_k_min -23
_diffrn_reflns_limit_l_max 16
_diffrn_reflns_limit_l_min -16
_diffrn_reflns_number 7181
_diffrn_reflns_theta_full 27.48
_diffrn_reflns_theta_max 27.48
_diffrn_reflns_theta_min 1.81
_diffrn_standards_decay_% 0
_diffrn_standards_interval_count 0
_diffrn_standards_interval_time 0
_diffrn_standards_number 0
_exptl_absorpt_coefficient_mu 0.077
_exptl_absorpt_correction_T_max 0.9885
_exptl_absorpt_correction_T_min 0.9624
_exptl_absorpt_correction_type empirical
_exptl_absorpt_process_details 'SADABS (Sheldrick, 1996)'
_exptl_crystal_colour colorless
_exptl_crystal_density_diffrn 1.200
_exptl_crystal_density_method 'not measured'
_exptl_crystal_description block
_exptl_crystal_F_000 1392
_exptl_crystal_size_max 0.50
_exptl_crystal_size_mid 0.35
_exptl_crystal_size_min 0.15
_refine_diff_density_max 0.468
_refine_diff_density_min -0.582
_refine_diff_density_rms 0.259
_refine_ls_abs_structure_details 'Flack H D (1983), Acta Cryst. A39, 876-881'
_refine_ls_abs_structure_Flack -1.1(15)
_refine_ls_extinction_method none
_refine_ls_goodness_of_fit_ref 1.007
_refine_ls_hydrogen_treatment constr
_refine_ls_matrix_type full
_refine_ls_number_parameters 447
_refine_ls_number_reflns 7181
_refine_ls_number_restraints 9
_refine_ls_restrained_S_all 1.006
_refine_ls_R_factor_all 0.1139
_refine_ls_R_factor_gt 0.0685
_refine_ls_shift/su_max 0.000
_refine_ls_shift/su_mean 0.000
_refine_ls_structure_factor_coef Fsqd
_refine_ls_weighting_details 'calc w=1/[\s^2^(Fo^2^)+(0.0630P)^2^+0.0000P] where P=(Fo^2^+2Fc^2^)/3'
_refine_ls_weighting_scheme calc
_refine_ls_wR_factor_gt 0.1290
_refine_ls_wR_factor_ref 0.1444
_reflns_number_gt 4961
_reflns_number_total 7181
_reflns_threshold_expression >2sigma(I)
_cod_data_source_file ic9008703_si_001_2.cif
_cod_data_source_block L1
_cod_original_cell_volume 3591.4(12)
_cod_original_sg_symbol_H-M 'C c'
_cod_database_code 4303230

loop_
_symmetry_equiv_pos_as_xyz
'x, y, z'
'x, -y, z+1/2'
'x+1/2, y+1/2, z'
'x+1/2, -y+1/2, z+1/2'

loop_
_atom_site_label
_atom_site_type_symbol
_atom_site_fract_x
_atom_site_fract_y
_atom_site_fract_z
_atom_site_U_iso_or_equiv
_atom_site_adp_type
_atom_site_occupancy
_atom_site_symmetry_multiplicity
_atom_site_calc_flag
_atom_site_refinement_flags
_atom_site_disorder_assembly
_atom_site_disorder_group
C18 C 0.4274(3) -0.05657(18) 0.9413(3) 0.0270(9) Uani 1 1 d . . .
H18 H 0.4153 -0.0534 1.0109 0.032 Uiso 1 1 calc R . .
C14 C 0.3936(2) -0.02140(19) 0.7621(3) 0.0251(8) Uani 1 1 d . . .
C15 C 0.4607(3) -0.0678(2) 0.7391(3) 0.0313(9) Uani 1 1 d . . .
H15 H 0.4725 -0.0718 0.6696 0.038 Uiso 1 1 calc R . .
C35 C -0.1140(2) -0.10255(18) 0.2378(3) 0.0262(8) Uani 1 1 d . B .
C20 C 0.3082(2) 0.03528(18) 0.8906(3) 0.0242(8) Uani 1 1 d . . .
C16 C 0.5107(3) -0.1082(2) 0.8150(3) 0.0361(10) Uani 1 1 d . . .
H16 H 0.5558 -0.1399 0.7971 0.043 Uiso 1 1 calc R . .
C23 C 0.1478(3) 0.1749(2) 0.8256(3) 0.0359(10) Uani 1 1 d . . .
H23A H 0.1101 0.1947 0.8765 0.043 Uiso 1 1 calc R . .
H23B H 0.0996 0.1567 0.7679 0.043 Uiso 1 1 calc R . .
C27 C 0.0557(3) 0.02244(19) 0.5095(3) 0.0238(8) Uani 1 1 d . . .
C32 C 0.0416(2) 0.01307(18) 0.4008(3) 0.0232(8) Uani 1 1 d . . .
C22 C 0.2221(2) 0.10037(18) 0.9784(3) 0.0245(8) Uani 1 1 d . . .
C28 C 0.1204(3) 0.07019(19) 0.5569(3) 0.0319(9) Uani 1 1 d . . .
H28 H 0.1309 0.0751 0.6304 0.038 Uiso 1 1 calc R . .
C21 C 0.2082(3) 0.12004(19) 0.8769(3) 0.0269(9) Uani 1 1 d . . .
C34 C -0.1264(2) -0.12116(18) 0.3360(3) 0.0238(8) Uani 1 1 d . B .
C29 C 0.1697(3) 0.1107(2) 0.4961(3) 0.0345(10) Uani 1 1 d . . .
H29 H 0.2132 0.1437 0.5282 0.041 Uiso 1 1 calc R . .
C33 C -0.0246(2) -0.03794(17) 0.3540(3) 0.0216(8) Uani 1 1 d . B .
C31 C 0.0922(3) 0.05465(19) 0.3419(3) 0.0287(9) Uani 1 1 d . . .
H31 H 0.0830 0.0497 0.2685 0.034 Uiso 1 1 calc R . .
C38 C -0.1546(3) -0.1307(2) 0.1323(3) 0.0352(10) Uani 1 1 d . . .
H38A H -0.1665 -0.0943 0.0814 0.042 Uiso 1 1 calc R . .
H38B H -0.2189 -0.1519 0.1359 0.042 Uiso 1 1 calc R . .
C25 C 0.1854(3) 0.1280(2) 1.0722(3) 0.0330(10) Uani 1 1 d . . .
H25A H 0.1798 0.0919 1.1219 0.040 Uiso 1 1 calc R . .
H25B H 0.1189 0.1468 1.0504 0.040 Uiso 1 1 calc R . .
C36 C -0.1881(3) -0.17603(19) 0.3671(3) 0.0359(10) Uani 1 1 d D . .
H36A H -0.2431 -0.1846 0.3097 0.043 Uiso 1 1 calc R A 1
H36B H -0.2169 -0.1620 0.4285 0.043 Uiso 1 1 calc R A 1
C30 C 0.1557(3) 0.1032(2) 0.3894(3) 0.0343(9) Uani 1 1 d . . .
H30 H 0.1894 0.1312 0.3484 0.041 Uiso 1 1 calc R . .
C26 C 0.2534(3) 0.1812(2) 1.1266(3) 0.0450(11) Uani 1 1 d . . .
H26A H 0.3196 0.1629 1.1478 0.067 Uiso 1 1 calc R . .
H26B H 0.2277 0.1967 1.1882 0.067 Uiso 1 1 calc R . .
H26C H 0.2566 0.2181 1.0788 0.067 Uiso 1 1 calc R . .
C39 C -0.0869(3) -0.18081(19) 0.0941(3) 0.0325(9) Uani 1 1 d . . .
H39A H -0.0243 -0.1597 0.0868 0.049 Uiso 1 1 calc R . .
H39B H -0.1181 -0.1981 0.0265 0.049 Uiso 1 1 calc R . .
H39C H -0.0746 -0.2170 0.1442 0.049 Uiso 1 1 calc R . .
O1 O 0.66824(18) 0.01100(13) 0.57226(18) 0.0326(7) Uani 1 1 d . . .
H1 H 0.6315 0.0384 0.5954 0.049 Uiso 1 1 calc R . .
O2 O 0.34584(17) 0.01741(14) 0.68473(16) 0.0306(6) Uani 1 1 d . . .
H2 H 0.3077 0.0432 0.7093 0.046 Uiso 1 1 calc R . .
O3 O 0.00710(19) -0.01572(13) 0.57175(19) 0.0314(6) Uani 1 1 d . . .
H3 H -0.0294 -0.0427 0.5348 0.047 Uiso 1 1 calc R . .
N1 N 0.5932(2) 0.07972(15) 0.7065(2) 0.0243(7) Uani 1 1 d . . .
N2 N 0.6159(2) 0.05437(15) 0.8737(2) 0.0248(7) Uani 1 1 d . . .
H2A H 0.6382 0.0345 0.9328 0.030 Uiso 1 1 calc R . .
N3 N 0.2629(2) 0.07878(16) 0.8224(2) 0.0280(7) Uani 1 1 d . . .
N4 N 0.2852(2) 0.04757(14) 0.9866(2) 0.0238(7) Uani 1 1 d . . .
H4A H 0.3070 0.0255 1.0438 0.029 Uiso 1 1 calc R . .
N5 N -0.0702(2) -0.08082(15) 0.4079(2) 0.0255(7) Uani 1 1 d . . .
N6 N -0.0494(2) -0.05049(15) 0.2508(2) 0.0243(7) Uani 1 1 d . . .
H6A H -0.0276 -0.0289 0.2006 0.029 Uiso 1 1 calc R B .
C9 C 0.5491(3) 0.10568(19) 0.8604(3) 0.0270(8) Uani 1 1 d . . .
C1 C 0.7197(3) -0.0239(2) 0.6531(3) 0.0292(9) Uani 1 1 d . . .
C8 C 0.5358(3) 0.12016(19) 0.7573(3) 0.0274(9) Uani 1 1 d . . .
C7 C 0.6412(2) 0.03987(18) 0.7790(2) 0.0231(8) Uani 1 1 d . . .
C6 C 0.7082(3) -0.01243(19) 0.7573(3) 0.0251(8) Uani 1 1 d . . .
C5 C 0.7627(3) -0.05023(18) 0.8361(3) 0.0287(9) Uani 1 1 d . . .
H5 H 0.7560 -0.0427 0.9065 0.034 Uiso 1 1 calc R . .
C3 C 0.8368(3) -0.1087(2) 0.7100(3) 0.0393(11) Uani 1 1 d . . .
H3D H 0.8809 -0.1417 0.6939 0.047 Uiso 1 1 calc R . .
C10 C 0.4723(3) 0.1736(2) 0.7007(3) 0.0355(10) Uani 1 1 d . . .
H10A H 0.4217 0.1869 0.7427 0.043 Uiso 1 1 calc R . .
H10B H 0.4379 0.1560 0.6336 0.043 Uiso 1 1 calc R . .
C4 C 0.8268(3) -0.09877(19) 0.8123(3) 0.0375(10) Uani 1 1 d . . .
H4 H 0.8632 -0.1247 0.8659 0.045 Uiso 1 1 calc R . .
C12 C 0.5074(3) 0.1344(2) 0.9507(3) 0.0345(10) Uani 1 1 d . . .
H12A H 0.4951 0.0982 0.9977 0.041 Uiso 1 1 calc R . .
H12B H 0.4430 0.1551 0.9238 0.041 Uiso 1 1 calc R . .
C2 C 0.7847(3) -0.0724(2) 0.6301(3) 0.0352(10) Uani 1 1 d . . .
H2D H 0.7929 -0.0803 0.5602 0.042 Uiso 1 1 calc R . .
C13 C 0.5732(3) 0.1854(2) 1.0132(3) 0.0516(13) Uani 1 1 d . . .
H13A H 0.6368 0.1653 1.0411 0.077 Uiso 1 1 calc R . .
H13B H 0.5415 0.2012 1.0707 0.077 Uiso 1 1 calc R . .
H13C H 0.5836 0.2224 0.9681 0.077 Uiso 1 1 calc R . .
C11 C 0.5325(4) 0.2341(2) 0.6798(4) 0.0557(13) Uani 1 1 d . . .
H11A H 0.5660 0.2521 0.7460 0.084 Uiso 1 1 calc R . .
H11B H 0.4885 0.2675 0.6433 0.084 Uiso 1 1 calc R . .
H11C H 0.5817 0.2214 0.6368 0.084 Uiso 1 1 calc R . .
C19 C 0.3766(2) -0.01496(18) 0.8658(3) 0.0228(8) Uani 1 1 d . . .
C17 C 0.4953(3) -0.1027(2) 0.9174(3) 0.0331(9) Uani 1 1 d . . .
H17 H 0.5304 -0.1299 0.9701 0.040 Uiso 1 1 calc R . .
C37 C -0.1307(7) -0.2395(4) 0.3932(15) 0.043(3) Uani 0.69(4) 1 d PDU B 1
H37A H -0.1751 -0.2735 0.4123 0.065 Uiso 0.69(4) 1 calc PR B 1
H37B H -0.0774 -0.2318 0.4517 0.065 Uiso 0.69(4) 1 calc PR B 1
H37C H -0.1027 -0.2541 0.3325 0.065 Uiso 0.69(4) 1 calc PR B 1
C37' C -0.1355(19) -0.2283(13) 0.439(3) 0.053(6) Uani 0.31(4) 1 d PDU B 2
H37D H -0.1830 -0.2620 0.4521 0.079 Uiso 0.31(4) 1 calc PR B 2
H37E H -0.1058 -0.2080 0.5047 0.079 Uiso 0.31(4) 1 calc PR B 2
H37F H -0.0838 -0.2487 0.4058 0.079 Uiso 0.31(4) 1 calc PR B 2
C24 C 0.2061(4) 0.2287(2) 0.7829(5) 0.0649(15) Uani 1 1 d . . .
H24A H 0.1610 0.2629 0.7506 0.097 Uiso 1 1 calc R . .
H24B H 0.2422 0.2100 0.7308 0.097 Uiso 1 1 calc R . .
H24C H 0.2530 0.2479 0.8397 0.097 Uiso 1 1 calc R . .

loop_
_atom_site_aniso_label
_atom_site_aniso_U_11
_atom_site_aniso_U_22
_atom_site_aniso_U_33
_atom_site_aniso_U_23
_atom_site_aniso_U_13
_atom_site_aniso_U_12
C18 0.032(2) 0.028(2) 0.0213(19) 0.0036(15) 0.0042(16) 0.0010(17)
C14 0.0262(19) 0.031(2) 0.0183(19) -0.0044(15) 0.0045(15) -0.0043(17)
C15 0.036(2) 0.036(3) 0.024(2) -0.0115(17) 0.0112(17) -0.0055(18)
C35 0.0233(19) 0.025(2) 0.030(2) -0.0077(16) 0.0022(15) 0.0076(16)
C20 0.0245(18) 0.027(2) 0.0203(19) -0.0078(15) 0.0029(15) -0.0068(16)
C16 0.033(2) 0.032(3) 0.043(3) -0.0094(18) 0.0067(19) 0.0039(18)
C23 0.027(2) 0.035(3) 0.044(2) -0.0009(19) 0.0006(18) 0.0051(17)
C27 0.0249(18) 0.025(2) 0.0215(18) -0.0014(14) 0.0039(14) 0.0086(16)
C32 0.0214(18) 0.026(2) 0.0228(19) -0.0018(15) 0.0050(14) 0.0057(15)
C22 0.0227(18) 0.027(2) 0.0251(19) -0.0073(15) 0.0065(14) -0.0074(16)
C28 0.030(2) 0.035(3) 0.031(2) -0.0145(17) 0.0023(16) 0.0052(18)
C21 0.0251(19) 0.028(2) 0.029(2) -0.0060(16) 0.0077(16) -0.0077(16)
C34 0.0223(17) 0.023(2) 0.026(2) -0.0025(15) 0.0041(15) 0.0025(15)
C29 0.026(2) 0.028(3) 0.047(3) -0.0090(18) -0.0014(17) -0.0048(17)
C33 0.0239(18) 0.026(2) 0.0155(18) 0.0044(14) 0.0043(14) 0.0093(15)
C31 0.0274(19) 0.038(3) 0.020(2) -0.0009(15) 0.0021(15) -0.0024(17)
C38 0.038(2) 0.033(3) 0.032(2) -0.0059(17) -0.0027(17) -0.0045(18)
C25 0.038(2) 0.034(2) 0.032(2) -0.0117(17) 0.0174(18) -0.0051(18)
C36 0.039(2) 0.029(2) 0.042(2) -0.0022(18) 0.0119(19) -0.0079(19)
C30 0.032(2) 0.037(3) 0.035(2) 0.0059(18) 0.0083(17) -0.0085(18)
C26 0.049(3) 0.045(3) 0.042(3) -0.017(2) 0.007(2) 0.002(2)
C39 0.037(2) 0.034(2) 0.027(2) -0.0116(17) 0.0087(16) -0.0095(18)
O1 0.0373(16) 0.0379(18) 0.0234(15) -0.0071(12) 0.0075(12) 0.0077(12)
O2 0.0355(16) 0.0439(18) 0.0124(13) -0.0024(11) 0.0036(11) 0.0057(13)
O3 0.0350(14) 0.0405(18) 0.0195(13) -0.0044(11) 0.0074(10) -0.0022(13)
N1 0.0233(15) 0.0287(19) 0.0216(16) -0.0020(13) 0.0059(12) 0.0008(13)
N2 0.0269(16) 0.0279(18) 0.0191(16) 0.0013(13) 0.0023(12) -0.0033(13)
N3 0.0281(17) 0.033(2) 0.0223(17) -0.0014(13) 0.0028(13) 0.0001(14)
N4 0.0276(16) 0.0284(19) 0.0149(15) 0.0025(12) 0.0023(12) -0.0034(14)
N5 0.0230(16) 0.030(2) 0.0245(17) -0.0004(13) 0.0075(13) 0.0032(13)
N6 0.0252(16) 0.026(2) 0.0228(17) 0.0015(12) 0.0075(13) 0.0004(13)
C9 0.0211(17) 0.030(2) 0.030(2) -0.0061(16) 0.0039(15) -0.0015(17)
C1 0.0230(19) 0.032(2) 0.031(2) -0.0048(17) 0.0022(16) -0.0079(17)
C8 0.0231(19) 0.024(2) 0.034(2) -0.0022(16) 0.0028(16) 0.0018(16)
C7 0.0249(18) 0.030(2) 0.0157(18) -0.0008(15) 0.0068(14) -0.0075(16)
C6 0.0265(19) 0.026(2) 0.0226(19) -0.0057(15) 0.0034(15) -0.0075(16)
C5 0.029(2) 0.029(2) 0.029(2) 0.0031(16) 0.0096(16) -0.0040(17)
C3 0.032(2) 0.027(3) 0.060(3) -0.010(2) 0.012(2) 0.0076(18)
C10 0.031(2) 0.039(3) 0.037(2) 0.0018(18) 0.0092(18) 0.0062(18)
C4 0.032(2) 0.031(2) 0.048(3) 0.0068(19) -0.0009(18) 0.0027(19)
C12 0.035(2) 0.044(3) 0.025(2) -0.0053(17) 0.0097(17) 0.0051(18)
C2 0.031(2) 0.040(3) 0.036(2) -0.0140(19) 0.0081(18) 0.0009(19)
C13 0.046(3) 0.063(4) 0.048(3) -0.036(2) 0.012(2) 0.000(2)
C11 0.063(3) 0.039(3) 0.064(3) 0.009(2) 0.005(3) 0.010(2)
C19 0.0178(16) 0.024(2) 0.027(2) 0.0013(15) 0.0031(14) -0.0031(15)
C17 0.036(2) 0.029(3) 0.033(2) 0.0052(16) -0.0002(17) 0.0038(17)
C37 0.055(4) 0.044(5) 0.028(6) 0.021(4) -0.003(4) -0.010(3)
C37' 0.068(10) 0.068(11) 0.017(11) 0.021(9) -0.008(10) 0.007(9)
C24 0.054(3) 0.049(3) 0.093(4) 0.036(3) 0.017(3) 0.016(3)

loop_
_atom_type_symbol
_atom_type_description
_atom_type_scat_dispersion_real
_atom_type_scat_dispersion_imag
_atom_type_scat_source
C C 0.0033 0.0016 'International Tables Vol C Tables 4.2.6.8 and 6.1.1.4'
H H 0.0000 0.0000 'International Tables Vol C Tables 4.2.6.8 and 6.1.1.4'
N N 0.0061 0.0033 'International Tables Vol C Tables 4.2.6.8 and 6.1.1.4'
O O 0.0106 0.0060 'International Tables Vol C Tables 4.2.6.8 and 6.1.1.4'

loop_
_geom_angle_atom_site_label_1
_geom_angle_atom_site_label_2
_geom_angle_atom_site_label_3
_geom_angle
_geom_angle_site_symmetry_1
_geom_angle_site_symmetry_3
_geom_angle_publ_flag
C17 C18 C19 121.8(3) . . ?
C17 C18 H18 119.1 . . ?
C19 C18 H18 119.1 . . ?
O2 C14 C15 119.4(3) . . ?
O2 C14 C19 121.3(3) . . ?
C15 C14 C19 119.3(4) . . ?
C16 C15 C14 121.4(3) . . ?
C16 C15 H15 119.3 . . ?
C14 C15 H15 119.3 . . ?
C34 C35 N6 105.8(3) . . ?
C34 C35 C38 131.4(4) . . ?
N6 C35 C38 122.7(3) . . ?
N3 C20 N4 109.7(3) . . ?
N3 C20 C19 124.3(3) . . ?
N4 C20 C19 125.8(3) . . ?
C15 C16 C17 120.3(4) . . ?
C15 C16 H16 119.8 . . ?
C17 C16 H16 119.8 . . ?
C21 C23 C24 114.6(3) . . ?
C21 C23 H23A 108.6 . . ?
C24 C23 H23A 108.6 . . ?
C21 C23 H23B 108.6 . . ?
C24 C23 H23B 108.6 . . ?
H23A C23 H23B 107.6 . . ?
O3 C27 C28 118.0(3) . . ?
O3 C27 C32 121.1(3) . . ?
C28 C27 C32 120.9(3) . . ?
C31 C32 C27 118.0(3) . . ?
C31 C32 C33 122.4(3) . . ?
C27 C32 C33 119.6(3) . . ?
C21 C22 N4 107.0(3) . . ?
C21 C22 C25 131.7(4) . . ?
N4 C22 C25 121.3(3) . . ?
C27 C28 C29 119.6(3) . . ?
C27 C28 H28 120.2 . . ?
C29 C28 H28 120.2 . . ?
C22 C21 N3 108.3(3) . . ?
C22 C21 C23 129.5(3) . . ?
N3 C21 C23 122.1(3) . . ?
C35 C34 N5 109.2(3) . . ?
C35 C34 C36 128.3(4) . . ?
N5 C34 C36 122.5(3) . . ?
C30 C29 C28 120.6(3) . . ?
C30 C29 H29 119.7 . . ?
C28 C29 H29 119.7 . . ?
N5 C33 N6 109.5(3) . . ?
N5 C33 C32 124.2(3) . . ?
N6 C33 C32 126.3(3) . . ?
C30 C31 C32 121.0(3) . . ?
C30 C31 H31 119.5 . . ?
C32 C31 H31 119.5 . . ?
C35 C38 C39 113.4(3) . . ?
C35 C38 H38A 108.9 . . ?
C39 C38 H38A 108.9 . . ?
C35 C38 H38B 108.9 . . ?
C39 C38 H38B 108.9 . . ?
H38A C38 H38B 107.7 . . ?
C22 C25 C26 112.4(3) . . ?
C22 C25 H25A 109.1 . . ?
C26 C25 H25A 109.1 . . ?
C22 C25 H25B 109.1 . . ?
C26 C25 H25B 109.1 . . ?
H25A C25 H25B 107.9 . . ?
C34 C36 C37' 117.0(11) . . ?
C34 C36 C37 113.3(5) . . ?
C37' C36 C37 24.6(11) . . ?
C34 C36 H36A 108.9 . . ?
C37' C36 H36A 124.8 . . ?
C37 C36 H36A 108.9 . . ?
C34 C36 H36B 108.9 . . ?
C37' C36 H36B 85.3 . . ?
C37 C36 H36B 108.9 . . ?
H36A C36 H36B 107.7 . . ?
C29 C30 C31 119.9(3) . . ?
C29 C30 H30 120.1 . . ?
C31 C30 H30 120.1 . . ?
C25 C26 H26A 109.5 . . ?
C25 C26 H26B 109.5 . . ?
H26A C26 H26B 109.5 . . ?
C25 C26 H26C 109.5 . . ?
H26A C26 H26C 109.5 . . ?
H26B C26 H26C 109.5 . . ?
C38 C39 H39A 109.5 . . ?
C38 C39 H39B 109.5 . . ?
H39A C39 H39B 109.5 . . ?
C38 C39 H39C 109.5 . . ?
H39A C39 H39C 109.5 . . ?
H39B C39 H39C 109.5 . . ?
C1 O1 H1 109.5 . . ?
C14 O2 H2 109.5 . . ?
C27 O3 H3 109.5 . . ?
C7 N1 C8 106.1(3) . . ?
C7 N2 C9 108.1(3) . . ?
C7 N2 H2A 125.9 . . ?
C9 N2 H2A 125.9 . . ?
C20 N3 C21 106.9(3) . . ?
C20 N4 C22 108.0(3) . . ?
C20 N4 H4A 126.0 . . ?
C22 N4 H4A 126.0 . . ?
C33 N5 C34 106.8(3) . . ?
C33 N6 C35 108.7(3) . . ?
C33 N6 H6A 125.7 . . ?
C35 N6 H6A 125.7 . . ?
C8 C9 N2 105.5(3) . . ?
C8 C9 C12 132.9(3) . . ?
N2 C9 C12 121.6(3) . . ?
O1 C1 C2 118.0(3) . . ?
O1 C1 C6 122.0(3) . . ?
C2 C1 C6 119.9(4) . . ?
C9 C8 N1 110.4(3) . . ?
C9 C8 C10 127.9(3) . . ?
N1 C8 C10 121.6(3) . . ?
N1 C7 N2 109.8(3) . . ?
N1 C7 C6 123.9(3) . . ?
N2 C7 C6 126.3(3) . . ?
C5 C6 C1 119.0(3) . . ?
C5 C6 C7 122.4(3) . . ?
C1 C6 C7 118.6(3) . . ?
C4 C5 C6 120.6(4) . . ?
C4 C5 H5 119.7 . . ?
C6 C5 H5 119.7 . . ?
C4 C3 C2 122.1(4) . . ?
C4 C3 H3D 119.0 . . ?
C2 C3 H3D 119.0 . . ?
C8 C10 C11 112.2(3) . . ?
C8 C10 H10A 109.2 . . ?
C11 C10 H10A 109.2 . . ?
C8 C10 H10B 109.2 . . ?
C11 C10 H10B 109.2 . . ?
H10A C10 H10B 107.9 . . ?
C3 C4 C5 119.1(4) . . ?
C3 C4 H4 120.4 . . ?
C5 C4 H4 120.4 . . ?
C9 C12 C13 114.4(3) . . ?
C9 C12 H12A 108.7 . . ?
C13 C12 H12A 108.7 . . ?
C9 C12 H12B 108.7 . . ?
C13 C12 H12B 108.7 . . ?
H12A C12 H12B 107.6 . . ?
C3 C2 C1 119.3(4) . . ?
C3 C2 H2D 120.4 . . ?
C1 C2 H2D 120.4 . . ?
C12 C13 H13A 109.5 . . ?
C12 C13 H13B 109.5 . . ?
H13A C13 H13B 109.5 . . ?
C12 C13 H13C 109.5 . . ?
H13A C13 H13C 109.5 . . ?
H13B C13 H13C 109.5 . . ?
C10 C11 H11A 109.5 . . ?
C10 C11 H11B 109.5 . . ?
H11A C11 H11B 109.5 . . ?
C10 C11 H11C 109.5 . . ?
H11A C11 H11C 109.5 . . ?
H11B C11 H11C 109.5 . . ?
C18 C19 C14 118.4(3) . . ?
C18 C19 C20 122.3(3) . . ?
C14 C19 C20 119.3(3) . . ?
C16 C17 C18 118.7(4) . . ?
C16 C17 H17 120.7 . . ?
C18 C17 H17 120.7 . . ?
C36 C37 H37A 109.5 . . ?
C36 C37 H37B 109.5 . . ?
H37A C37 H37B 109.5 . . ?
C36 C37 H37C 109.5 . . ?
H37A C37 H37C 109.5 . . ?
H37B C37 H37C 109.5 . . ?
C36 C37' H37D 109.5 . . ?
C36 C37' H37E 109.5 . . ?
H37D C37' H37E 109.5 . . ?
C36 C37' H37F 109.5 . . ?
H37D C37' H37F 109.5 . . ?
H37E C37' H37F 109.5 . . ?
C23 C24 H24A 109.5 . . ?
C23 C24 H24B 109.5 . . ?
H24A C24 H24B 109.5 . . ?
C23 C24 H24C 109.5 . . ?
H24A C24 H24C 109.5 . . ?
H24B C24 H24C 109.5 . . ?

loop_
_geom_bond_atom_site_label_1
_geom_bond_atom_site_label_2
_geom_bond_distance
_geom_bond_site_symmetry_2
_geom_bond_publ_flag
C18 C17 1.394(5) . ?
C18 C19 1.396(5) . ?
C18 H18 0.9500 . ?
C14 O2 1.362(4) . ?
C14 C15 1.385(5) . ?
C14 C19 1.414(5) . ?
C15 C16 1.380(6) . ?
C15 H15 0.9500 . ?
C35 C34 1.371(5) . ?
C35 N6 1.374(5) . ?
C35 C38 1.509(5) . ?
C20 N3 1.334(5) . ?
C20 N4 1.362(4) . ?
C20 C19 1.459(5) . ?
C16 C17 1.389(5) . ?
C16 H16 0.9500 . ?
C23 C21 1.483(5) . ?
C23 C24 1.513(6) . ?
C23 H23A 0.9900 . ?
C23 H23B 0.9900 . ?
C27 O3 1.372(4) . ?
C27 C28 1.391(5) . ?
C27 C32 1.411(5) . ?
C32 C31 1.399(5) . ?
C32 C33 1.447(5) . ?
C22 C21 1.365(5) . ?
C22 N4 1.373(5) . ?
C22 C25 1.505(4) . ?
C28 C29 1.392(5) . ?
C28 H28 0.9500 . ?
C21 N3 1.395(4) . ?
C34 N5 1.382(5) . ?
C34 C36 1.496(5) . ?
C29 C30 1.380(5) . ?
C29 H29 0.9500 . ?
C33 N5 1.337(4) . ?
C33 N6 1.357(4) . ?
C31 C30 1.395(5) . ?
C31 H31 0.9500 . ?
C38 C39 1.517(5) . ?
C38 H38A 0.9900 . ?
C38 H38B 0.9900 . ?
C25 C26 1.526(6) . ?
C25 H25A 0.9900 . ?
C25 H25B 0.9900 . ?
C36 C37' 1.518(9) . ?
C36 C37 1.520(7) . ?
C36 H36A 0.9900 . ?
C36 H36B 0.9900 . ?
C30 H30 0.9500 . ?
C26 H26A 0.9800 . ?
C26 H26B 0.9800 . ?
C26 H26C 0.9800 . ?
C39 H39A 0.9800 . ?
C39 H39B 0.9800 . ?
C39 H39C 0.9800 . ?
O1 C1 1.368(4) . ?
O1 H1 0.8400 . ?
O2 H2 0.8400 . ?
O3 H3 0.8400 . ?
N1 C7 1.334(5) . ?
N1 C8 1.380(4) . ?
N2 C7 1.367(4) . ?
N2 C9 1.381(5) . ?
N2 H2A 0.8800 . ?
N4 H4A 0.8800 . ?
N6 H6A 0.8800 . ?
C9 C8 1.359(5) . ?
C9 C12 1.507(5) . ?
C1 C2 1.394(5) . ?
C1 C6 1.412(5) . ?
C8 C10 1.508(5) . ?
C7 C6 1.464(5) . ?
C6 C5 1.399(5) . ?
C5 C4 1.390(5) . ?
C5 H5 0.9500 . ?
C3 C4 1.377(6) . ?
C3 C2 1.378(6) . ?
C3 H3D 0.9500 . ?
C10 C11 1.530(6) . ?
C10 H10A 0.9900 . ?
C10 H10B 0.9900 . ?
C4 H4 0.9500 . ?
C12 C13 1.522(6) . ?
C12 H12A 0.9900 . ?
C12 H12B 0.9900 . ?
C2 H2D 0.9500 . ?
C13 H13A 0.9800 . ?
C13 H13B 0.9800 . ?
C13 H13C 0.9800 . ?
C11 H11A 0.9800 . ?
C11 H11B 0.9800 . ?
C11 H11C 0.9800 . ?
C17 H17 0.9500 . ?
C37 H37A 0.9800 . ?
C37 H37B 0.9800 . ?
C37 H37C 0.9800 . ?
C37' H37D 0.9800 . ?
C37' H37E 0.9800 . ?
C37' H37F 0.9800 . ?
C24 H24A 0.9800 . ?
C24 H24B 0.9800 . ?
C24 H24C 0.9800 . ?

loop_
_geom_hbond_atom_site_label_D
_geom_hbond_atom_site_label_H
_geom_hbond_atom_site_label_A
_geom_hbond_distance_DH
_geom_hbond_distance_HA
_geom_hbond_distance_DA
_geom_hbond_angle_DHA
_geom_hbond_site_symmetry_A
O1 H1 N1 0.84 1.82 2.581(4) 149.1 .
O2 H2 N3 0.84 1.84 2.595(4) 149.7 .
O3 H3 N5 0.84 1.83 2.589(4) 149.4 .
N2 H2A O1 0.88 2.02 2.894(4) 171.3 2
N4 H4A O2 0.88 2.02 2.899(4) 172.5 2
N6 H6A O3 0.88 2.03 2.906(4) 172.4 2_554

loop_
_geom_torsion_atom_site_label_1
_geom_torsion_atom_site_label_2
_geom_torsion_atom_site_label_3
_geom_torsion_atom_site_label_4
_geom_torsion
_geom_torsion_site_symmetry_1
_geom_torsion_site_symmetry_2
_geom_torsion_site_symmetry_3
_geom_torsion_site_symmetry_4
_geom_torsion_publ_flag
O2 C14 C15 C16 -179.9(4) . . . . ?
C19 C14 C15 C16 0.5(6) . . . . ?
C14 C15 C16 C17 -0.6(6) . . . . ?
O3 C27 C32 C31 178.8(3) . . . . ?
C28 C27 C32 C31 -2.0(5) . . . . ?
O3 C27 C32 C33 -0.5(5) . . . . ?
C28 C27 C32 C33 178.7(3) . . . . ?
O3 C27 C28 C29 -178.8(3) . . . . ?
C32 C27 C28 C29 2.0(5) . . . . ?
N4 C22 C21 N3 0.2(4) . . . . ?
C25 C22 C21 N3 177.1(3) . . . . ?
N4 C22 C21 C23 -179.5(4) . . . . ?
C25 C22 C21 C23 -2.6(7) . . . . ?
C24 C23 C21 C22 115.6(5) . . . . ?
C24 C23 C21 N3 -64.1(5) . . . . ?
N6 C35 C34 N5 0.2(4) . . . . ?
C38 C35 C34 N5 177.7(4) . . . . ?
N6 C35 C34 C36 -179.1(3) . . . . ?
C38 C35 C34 C36 -1.6(6) . . . . ?
C27 C28 C29 C30 -0.8(6) . . . . ?
C31 C32 C33 N5 176.3(3) . . . . ?
C27 C32 C33 N5 -4.4(5) . . . . ?
C31 C32 C33 N6 -2.8(5) . . . . ?
C27 C32 C33 N6 176.4(3) . . . . ?
C27 C32 C31 C30 0.9(5) . . . . ?
C33 C32 C31 C30 -179.8(3) . . . . ?
C34 C35 C38 C39 -92.9(4) . . . . ?
N6 C35 C38 C39 84.3(4) . . . . ?
C21 C22 C25 C26 -87.4(5) . . . . ?
N4 C22 C25 C26 89.1(4) . . . . ?
C35 C34 C36 C37' 121.6(19) . . . . ?
N5 C34 C36 C37' -58(2) . . . . ?
C35 C34 C36 C37 94.7(9) . . . . ?
N5 C34 C36 C37 -84.5(9) . . . . ?
C28 C29 C30 C31 -0.3(6) . . . . ?
C32 C31 C30 C29 0.2(6) . . . . ?
N4 C20 N3 C21 -0.6(4) . . . . ?
C19 C20 N3 C21 -177.1(3) . . . . ?
C22 C21 N3 C20 0.2(4) . . . . ?
C23 C21 N3 C20 179.9(3) . . . . ?
N3 C20 N4 C22 0.7(4) . . . . ?
C19 C20 N4 C22 177.2(3) . . . . ?
C21 C22 N4 C20 -0.6(4) . . . . ?
C25 C22 N4 C20 -177.8(3) . . . . ?
N6 C33 N5 C34 -0.7(4) . . . . ?
C32 C33 N5 C34 -180.0(3) . . . . ?
C35 C34 N5 C33 0.3(4) . . . . ?
C36 C34 N5 C33 179.7(3) . . . . ?
N5 C33 N6 C35 0.8(4) . . . . ?
C32 C33 N6 C35 -179.9(3) . . . . ?
C34 C35 N6 C33 -0.6(4) . . . . ?
C38 C35 N6 C33 -178.4(3) . . . . ?
C7 N2 C9 C8 0.4(4) . . . . ?
C7 N2 C9 C12 -179.1(3) . . . . ?
N2 C9 C8 N1 -0.6(4) . . . . ?
C12 C9 C8 N1 178.8(4) . . . . ?
N2 C9 C8 C10 -178.2(4) . . . . ?
C12 C9 C8 C10 1.2(7) . . . . ?
C7 N1 C8 C9 0.6(4) . . . . ?
C7 N1 C8 C10 178.4(3) . . . . ?
C8 N1 C7 N2 -0.3(4) . . . . ?
C8 N1 C7 C6 178.0(3) . . . . ?
C9 N2 C7 N1 -0.1(4) . . . . ?
C9 N2 C7 C6 -178.3(3) . . . . ?
O1 C1 C6 C5 179.6(3) . . . . ?
C2 C1 C6 C5 0.0(5) . . . . ?
O1 C1 C6 C7 -1.8(5) . . . . ?
C2 C1 C6 C7 178.5(3) . . . . ?
N1 C7 C6 C5 175.3(3) . . . . ?
N2 C7 C6 C5 -6.7(5) . . . . ?
N1 C7 C6 C1 -3.2(5) . . . . ?
N2 C7 C6 C1 174.8(3) . . . . ?
C1 C6 C5 C4 -0.5(5) . . . . ?
C7 C6 C5 C4 -179.0(3) . . . . ?
C9 C8 C10 C11 100.1(5) . . . . ?
N1 C8 C10 C11 -77.3(5) . . . . ?
C2 C3 C4 C5 -0.5(6) . . . . ?
C6 C5 C4 C3 0.7(6) . . . . ?
C8 C9 C12 C13 -96.4(5) . . . . ?
N2 C9 C12 C13 83.0(5) . . . . ?
C4 C3 C2 C1 0.0(6) . . . . ?
O1 C1 C2 C3 -179.4(3) . . . . ?
C6 C1 C2 C3 0.2(6) . . . . ?
C17 C18 C19 C14 1.5(5) . . . . ?
C17 C18 C19 C20 -177.5(3) . . . . ?
O2 C14 C19 C18 179.6(3) . . . . ?
C15 C14 C19 C18 -0.9(5) . . . . ?
O2 C14 C19 C20 -1.4(5) . . . . ?
C15 C14 C19 C20 178.1(3) . . . . ?
N3 C20 C19 C18 175.6(4) . . . . ?
N4 C20 C19 C18 -0.4(6) . . . . ?
N3 C20 C19 C14 -3.4(5) . . . . ?
N4 C20 C19 C14 -179.4(3) . . . . ?
C15 C16 C17 C18 1.1(6) . . . . ?
C19 C18 C17 C16 -1.6(6) . . . . ?
